data_2212103
loop_
_publ_author_name
'D. Gayathri'
'D. Velmurugan'
'K. Ravikumar'
'G. Savitha'
'P. T. Perumal'

_publ_section_title
3-(4-Methoxyphenyl)-1',6,6-trimethyl-4,5,6,7-tetrahydrospiro[1-benzofuran-2,3'(3<i>H</i>,2'<i>H</i>)-1<i>H</i>-indole]-2',4-dione
_journal_coeditor_code CI2276
_journal_issue 2
_journal_name_full 'Acta Crystallographica Section E'
_journal_page_first o1034
_journal_page_last o1036
_journal_paper_doi 10.1107/S1600536807003261
_journal_volume 63
_journal_year 2007
_chemical_formula_iupac 'C24 H22 Cl N O3'
_chemical_formula_moiety 'C24 H22 Cl N O3'
_chemical_formula_sum 'C24 H22 Cl N O3'
_chemical_formula_weight 407.88
_chemical_name_systematic
;
3-(4-Methoxyphenyl)-1',6,6-trimethyl-4,5,6,7-tetrahydrospiro[1-benzofuran-
2,3'(3H,2'H)-1H-indole]-2',4-dione
;
_space_group_IT_number 14
_symmetry_cell_setting monoclinic
_symmetry_space_group_name_Hall '-P 2yn'
_symmetry_space_group_name_H-M 'P 1 21/n 1'
_atom_sites_solution_hydrogens geom
_atom_sites_solution_primary direct
_atom_sites_solution_secondary difmap
_audit_creation_method SHELXL97
_cell_angle_alpha 90.00
_cell_angle_beta 100.8510(10)
_cell_angle_gamma 90.00
_cell_formula_units_Z 8
_cell_length_a 13.9638(8)
_cell_length_b 13.8490(8)
_cell_length_c 22.1754(13)
_cell_measurement_reflns_used 4725
_cell_measurement_temperature 293(2)
_cell_measurement_theta_max 25.00
_cell_measurement_theta_min 1.74
_cell_volume 4211.7(4)
_computing_cell_refinement 'SAINT (Bruker, 2001)'
_computing_data_collection 'SMART (Bruker, 2001)'
_computing_data_reduction SAINT
_computing_molecular_graphics 'PLATON (Spek, 2003)'
_computing_publication_material 'SHELXL97 and PARST (Nardelli, 1995)'
_computing_structure_refinement 'SHELXL97 (Sheldrick, 1997)'
_computing_structure_solution 'SHELXS97 (Sheldrick, 1997)'
_diffrn_ambient_temperature 293(2)
_diffrn_measured_fraction_theta_full 1.000
_diffrn_measured_fraction_theta_max 0.974
_diffrn_measurement_device 'Bruker SMART APEX CCD area-detector'
_diffrn_measurement_device_type 'Bruker SMART APEX CCD area-detector'
_diffrn_measurement_method \w
_diffrn_radiation_monochromator graphite
_diffrn_radiation_source 'fine-focus sealed tube'
_diffrn_radiation_type MoK\a
_diffrn_radiation_wavelength 0.71073
_diffrn_reflns_av_R_equivalents 0.0218
_diffrn_reflns_av_sigmaI/netI 0.0179
_diffrn_reflns_limit_h_max 17
_diffrn_reflns_limit_h_min -18
_diffrn_reflns_limit_k_max 18
_diffrn_reflns_limit_k_min -18
_diffrn_reflns_limit_l_max 28
_diffrn_reflns_limit_l_min -29
_diffrn_reflns_number 47537
_diffrn_reflns_theta_full 25.00
_diffrn_reflns_theta_max 28.00
_diffrn_reflns_theta_min 1.74
_diffrn_standards_number 0
_exptl_absorpt_coefficient_mu 0.206
_exptl_absorpt_correction_type none
_exptl_crystal_colour colourless
_exptl_crystal_density_diffrn 1.286
_exptl_crystal_density_method 'not measured'
_exptl_crystal_description Block
_exptl_crystal_F_000 1712
_exptl_crystal_size_max 0.26
_exptl_crystal_size_mid 0.25
_exptl_crystal_size_min 0.23
_refine_diff_density_max 0.277
_refine_diff_density_min -0.267
_refine_ls_extinction_method none
_refine_ls_goodness_of_fit_ref 1.023
_refine_ls_hydrogen_treatment constr
_refine_ls_matrix_type full
_refine_ls_number_parameters 529
_refine_ls_number_reflns 9908
_refine_ls_number_restraints 0
_refine_ls_restrained_S_all 1.023
_refine_ls_R_factor_all 0.0594
_refine_ls_R_factor_gt 0.0468
_refine_ls_shift/su_max 0.001
_refine_ls_shift/su_mean 0.000
_refine_ls_structure_factor_coef Fsqd
_refine_ls_weighting_details 'calc w = 1/[\s^2^(Fo^2^)+(0.0754P)^2^+0.8149P] where P=(Fo^2^+2Fc^2^)/3'
_refine_ls_weighting_scheme calc
_refine_ls_wR_factor_gt 0.1280
_refine_ls_wR_factor_ref 0.1380
_reflns_number_gt 7812
_reflns_number_total 9908
_reflns_threshold_expression I>2\s(I)
_cod_data_source_file ci2276.cif
_cod_data_source_block I
_cod_original_sg_symbol_H-M 'P 21/n'
_cod_database_code 2212103
_cod_database_fobs_code 2212103

loop_
_symmetry_equiv_pos_as_xyz
'x, y, z'
'-x+1/2, y+1/2, -z+1/2'
'-x, -y, -z'
'x-1/2, -y-1/2, z-1/2'

loop_
_atom_site_type_symbol
_atom_site_label
_atom_site_fract_x
_atom_site_fract_y
_atom_site_fract_z
_atom_site_U_iso_or_equiv
_atom_site_adp_type
_atom_site_calc_flag
_atom_site_refinement_flags
_atom_site_occupancy
C C25 0.85421(11) 0.74807(10) 0.33346(7) 0.0466(3) Uani d . 1
C C26 0.83254(11) 0.85459(10) 0.35116(6) 0.0428(3) Uani d . 1
H H26 0.8140 0.8932 0.3138 0.051 Uiso calc R 1
C C27 0.93382(11) 0.88269(10) 0.38339(6) 0.0425(3) Uani d . 1
C C28 0.98912(11) 0.80384(10) 0.39545(7) 0.0446(3) Uani d . 1
C C29 0.87985(13) 0.74531(12) 0.26846(8) 0.0564(4) Uani d . 1
C C30 0.75309(13) 0.64245(11) 0.26806(8) 0.0513(4) Uani d . 1
C C31 0.67754(15) 0.57869(14) 0.24793(10) 0.0698(5) Uani d . 1
H H31 0.6625 0.5592 0.2071 0.084 Uiso calc R 1
C C32 0.62545(16) 0.54512(15) 0.29065(11) 0.0790(6) Uani d . 1
H H32 0.5743 0.5023 0.2782 0.095 Uiso calc R 1
C C33 0.64715(15) 0.57329(14) 0.35088(11) 0.0726(5) Uani d . 1
H H33 0.6116 0.5485 0.3788 0.087 Uiso calc R 1
C C34 0.72192(14) 0.63871(11) 0.37047(9) 0.0590(4) Uani d . 1
H H34 0.7364 0.6582 0.4113 0.071 Uiso calc R 1
C C35 0.77425(12) 0.67426(10) 0.32855(7) 0.0475(3) Uani d . 1
C C36 0.82307(18) 0.65876(15) 0.17097(9) 0.0761(6) Uani d . 1
H H36A 0.8488 0.7122 0.1515 0.114 Uiso calc R 1
H H36B 0.7595 0.6425 0.1484 0.114 Uiso calc R 1
H H36C 0.8656 0.6041 0.1718 0.114 Uiso calc R 1
C C37 0.75498(11) 0.86356(9) 0.39000(6) 0.0415(3) Uani d . 1
C C38 0.65993(12) 0.88733(11) 0.36305(7) 0.0509(4) Uani d . 1
H H38 0.6454 0.9018 0.3214 0.061 Uiso calc R 1
C C39 0.58665(12) 0.88982(12) 0.39706(8) 0.0549(4) Uani d . 1
H H39 0.5235 0.9068 0.3786 0.066 Uiso calc R 1
C C40 0.60802(11) 0.86698(11) 0.45844(8) 0.0491(3) Uani d . 1
C C41 0.70187(12) 0.84372(11) 0.48694(7) 0.0491(3) Uani d . 1
H H41 0.7157 0.8288 0.5286 0.059 Uiso calc R 1
C C42 0.77476(11) 0.84305(10) 0.45267(7) 0.0454(3) Uani d . 1
H H42 0.8383 0.8286 0.4717 0.054 Uiso calc R 1
C C43 0.97171(11) 0.97697(10) 0.40337(7) 0.0448(3) Uani d . 1
C C44 1.07818(12) 0.98001(12) 0.43389(8) 0.0544(4) Uani d . 1
H H44A 1.0819 0.9801 0.4780 0.065 Uiso calc R 1
H H44B 1.1055 1.0406 0.4231 0.065 Uiso calc R 1
C C45 1.14223(12) 0.89742(12) 0.41774(8) 0.0541(4) Uani d . 1
C C46 1.09265(12) 0.80015(12) 0.42637(8) 0.0551(4) Uani d . 1
H H46A 1.1257 0.7484 0.4091 0.066 Uiso calc R 1
H H46B 1.0969 0.7873 0.4698 0.066 Uiso calc R 1
C C47 1.24184(14) 0.89974(16) 0.46090(11) 0.0793(6) Uani d . 1
H H47A 1.2329 0.8946 0.5027 0.119 Uiso calc R 1
H H47B 1.2742 0.9594 0.4555 0.119 Uiso calc R 1
H H47C 1.2808 0.8467 0.4515 0.119 Uiso calc R 1
C C48 1.15629(16) 0.90634(17) 0.35116(10) 0.0763(6) Uani d . 1
H H48A 1.2028 0.8592 0.3433 0.115 Uiso calc R 1
H H48B 1.1797 0.9699 0.3444 0.115 Uiso calc R 1
H H48C 1.0951 0.8956 0.3240 0.115 Uiso calc R 1
N N2 0.81607(11) 0.68523(10) 0.23351(6) 0.0563(3) Uani d . 1
O O4 0.94277(8) 0.72017(7) 0.37616(5) 0.0507(3) Uani d . 1
O O5 0.94596(12) 0.78906(12) 0.25246(6) 0.0860(5) Uani d . 1
O O6 0.92099(9) 1.04962(8) 0.39826(6) 0.0610(3) Uani d . 1
Cl Cl2 0.51525(3) 0.86704(4) 0.50098(2) 0.07172(15) Uani d . 1
C C1 0.83651(10) 0.47111(10) 0.68278(6) 0.0409(3) Uani d . 1
C C2 0.80965(10) 0.57961(10) 0.66512(6) 0.0390(3) Uani d . 1
H H2 0.8203 0.6182 0.7028 0.047 Uiso calc R 1
C C3 0.88923(10) 0.60288(10) 0.63009(6) 0.0402(3) Uani d . 1
C C4 0.94123(10) 0.52422(10) 0.62403(7) 0.0431(3) Uani d . 1
C C5 0.88622(12) 0.46632(11) 0.75097(7) 0.0506(4) Uani d . 1
C C6 0.75117(12) 0.37106(10) 0.73884(7) 0.0472(3) Uani d . 1
C C7 0.67805(16) 0.31145(14) 0.75099(10) 0.0684(5) Uani d . 1
H H7 0.6742 0.2941 0.7910 0.082 Uiso calc R 1
C C8 0.61056(15) 0.27839(15) 0.70149(12) 0.0802(6) Uani d . 1
H H8 0.5608 0.2377 0.7085 0.096 Uiso calc R 1
C C9 0.61515(15) 0.30405(14) 0.64244(11) 0.0751(6) Uani d . 1
H H9 0.5694 0.2800 0.6100 0.090 Uiso calc R 1
C C10 0.68787(14) 0.36592(12) 0.63087(8) 0.0596(4) Uani d . 1
H H10 0.6909 0.3840 0.5909 0.071 Uiso calc R 1
C C11 0.75529(11) 0.40001(10) 0.67943(7) 0.0428(3) Uani d . 1
C C12 0.85416(19) 0.38881(15) 0.84558(8) 0.0766(6) Uani d . 1
H H12A 0.8866 0.3274 0.8507 0.115 Uiso calc R 1
H H12B 0.7958 0.3860 0.8625 0.115 Uiso calc R 1
H H12C 0.8966 0.4377 0.8664 0.115 Uiso calc R 1
C C13 0.70643(10) 0.59641(10) 0.63134(6) 0.0393(3) Uani d . 1
C C14 0.63359(11) 0.61422(12) 0.66475(7) 0.0486(3) Uani d . 1
H H14 0.6496 0.6167 0.7074 0.058 Uiso calc R 1
C C15 0.53778(12) 0.62833(12) 0.63610(8) 0.0536(4) Uani d . 1
H H15 0.4896 0.6397 0.6591 0.064 Uiso calc R 1
C C16 0.51515(11) 0.62531(12) 0.57331(8) 0.0512(4) Uani d . 1
C C17 0.58501(12) 0.60819(13) 0.53835(7) 0.0559(4) Uani d . 1
H H17 0.5684 0.6061 0.4957 0.067 Uiso calc R 1
C C18 0.68084(11) 0.59410(12) 0.56804(7) 0.0500(3) Uani d . 1
H H18 0.7287 0.5829 0.5449 0.060 Uiso calc R 1
C C19 0.91233(10) 0.69511(10) 0.60569(7) 0.0423(3) Uani d . 1
C C20 0.99947(11) 0.69474(11) 0.57407(8) 0.0519(4) Uani d . 1
H H20A 1.0294 0.7582 0.5785 0.062 Uiso calc R 1
H H20B 0.9766 0.6835 0.5306 0.062 Uiso calc R 1
C C21 1.07780(11) 0.61893(12) 0.59838(9) 0.0567(4) Uani d . 1
C C22 1.02982(12) 0.51887(12) 0.59659(9) 0.0575(4) Uani d . 1
H H22A 1.0126 0.4968 0.5544 0.069 Uiso calc R 1
H H22B 1.0754 0.4730 0.6193 0.069 Uiso calc R 1
C C23 1.15505(15) 0.61759(17) 0.55767(12) 0.0843(7) Uani d . 1
H H23A 1.1245 0.6038 0.5161 0.126 Uiso calc R 1
H H23B 1.2026 0.5687 0.5720 0.126 Uiso calc R 1
H H23C 1.1865 0.6794 0.5594 0.126 Uiso calc R 1
C C24 1.12571(16) 0.64284(19) 0.66426(11) 0.0890(7) Uani d . 1
H H24A 1.1506 0.7076 0.6661 0.134 Uiso calc R 1
H H24B 1.1783 0.5986 0.6778 0.134 Uiso calc R 1
H H24C 1.0784 0.6373 0.6904 0.134 Uiso calc R 1
N N1 0.82902(11) 0.41202(10) 0.78055(6) 0.0528(3) Uani d . 1
O O1 0.90900(8) 0.44239(7) 0.64694(5) 0.0507(3) Uani d . 1
O O2 0.96186(10) 0.50615(11) 0.77353(6) 0.0787(4) Uani d . 1
O O3 0.86410(8) 0.76785(8) 0.60833(6) 0.0565(3) Uani d . 1
Cl Cl1 0.39468(3) 0.64437(4) 0.53721(3) 0.07825(17) Uani d . 1

loop_
_atom_site_aniso_label
_atom_site_aniso_U_11
_atom_site_aniso_U_22
_atom_site_aniso_U_33
_atom_site_aniso_U_12
_atom_site_aniso_U_13
_atom_site_aniso_U_23
C25 0.0556(8) 0.0390(7) 0.0448(7) -0.0084(6) 0.0082(6) -0.0014(6)
C26 0.0511(8) 0.0344(7) 0.0396(7) -0.0047(6) 0.0006(6) 0.0041(5)
C27 0.0461(7) 0.0382(7) 0.0417(7) -0.0056(6) 0.0043(6) 0.0023(5)
C28 0.0497(8) 0.0375(7) 0.0470(8) -0.0046(6) 0.0098(6) 0.0033(6)
C29 0.0707(11) 0.0483(8) 0.0525(9) -0.0081(8) 0.0172(8) -0.0025(7)
C30 0.0605(10) 0.0361(7) 0.0548(9) -0.0003(6) 0.0042(7) -0.0038(6)
C31 0.0778(12) 0.0533(10) 0.0706(11) -0.0109(9) -0.0058(10) -0.0139(9)
C32 0.0728(13) 0.0581(11) 0.1010(16) -0.0258(10) 0.0035(11) -0.0089(11)
C33 0.0720(12) 0.0552(10) 0.0937(15) -0.0203(9) 0.0231(11) -0.0002(10)
C34 0.0707(11) 0.0445(8) 0.0634(10) -0.0130(8) 0.0162(8) -0.0023(7)
C35 0.0547(9) 0.0344(7) 0.0524(8) -0.0054(6) 0.0073(7) -0.0032(6)
C36 0.1083(17) 0.0683(12) 0.0529(10) 0.0033(11) 0.0180(11) -0.0156(9)
C37 0.0463(7) 0.0332(6) 0.0410(7) -0.0039(5) -0.0023(6) 0.0003(5)
C38 0.0520(9) 0.0492(8) 0.0453(8) -0.0020(7) -0.0065(6) 0.0081(6)
C39 0.0434(8) 0.0552(9) 0.0599(9) 0.0021(7) -0.0057(7) 0.0052(7)
C40 0.0441(8) 0.0441(8) 0.0573(9) -0.0024(6) 0.0053(7) -0.0036(6)
C41 0.0525(8) 0.0504(8) 0.0408(7) 0.0012(7) -0.0004(6) -0.0002(6)
C42 0.0431(7) 0.0456(7) 0.0424(7) 0.0021(6) -0.0050(6) 0.0007(6)
C43 0.0533(8) 0.0389(7) 0.0409(7) -0.0060(6) 0.0053(6) 0.0016(6)
C44 0.0549(9) 0.0482(8) 0.0567(9) -0.0102(7) 0.0018(7) -0.0063(7)
C45 0.0456(8) 0.0542(9) 0.0611(9) -0.0080(7) 0.0067(7) -0.0010(7)
C46 0.0485(8) 0.0486(8) 0.0663(10) 0.0013(7) 0.0060(7) 0.0058(7)
C47 0.0499(10) 0.0802(13) 0.1005(16) -0.0063(9) -0.0049(10) -0.0058(12)
C48 0.0723(13) 0.0882(14) 0.0752(13) -0.0183(11) 0.0310(10) -0.0019(11)
N2 0.0742(9) 0.0466(7) 0.0478(7) -0.0024(6) 0.0105(7) -0.0089(6)
O4 0.0526(6) 0.0351(5) 0.0626(6) -0.0033(4) 0.0064(5) 0.0018(4)
O5 0.1063(11) 0.0944(11) 0.0661(8) -0.0414(9) 0.0386(8) -0.0112(7)
O6 0.0651(7) 0.0387(6) 0.0728(8) 0.0003(5) -0.0037(6) -0.0016(5)
Cl2 0.0550(3) 0.0863(3) 0.0760(3) 0.0014(2) 0.0178(2) -0.0026(2)
C1 0.0434(7) 0.0404(7) 0.0392(7) -0.0043(6) 0.0087(5) 0.0016(5)
C2 0.0418(7) 0.0371(7) 0.0387(7) -0.0038(5) 0.0090(5) -0.0007(5)
C3 0.0365(7) 0.0390(7) 0.0455(7) -0.0029(5) 0.0085(5) 0.0022(5)
C4 0.0431(7) 0.0392(7) 0.0477(8) -0.0027(6) 0.0106(6) 0.0033(6)
C5 0.0541(9) 0.0458(8) 0.0477(8) -0.0012(7) -0.0014(7) 0.0033(6)
C6 0.0549(9) 0.0406(7) 0.0470(8) -0.0005(6) 0.0119(7) 0.0065(6)
C7 0.0821(13) 0.0571(10) 0.0725(12) -0.0094(9) 0.0308(10) 0.0165(9)
C8 0.0662(12) 0.0659(12) 0.1088(17) -0.0266(10) 0.0169(11) 0.0144(11)
C9 0.0676(12) 0.0599(11) 0.0890(14) -0.0245(9) -0.0076(10) 0.0037(10)
C10 0.0694(11) 0.0510(9) 0.0529(9) -0.0150(8) -0.0023(8) 0.0031(7)
C11 0.0465(8) 0.0372(7) 0.0446(7) -0.0057(6) 0.0078(6) 0.0034(5)
C12 0.1162(18) 0.0688(12) 0.0404(9) 0.0092(11) 0.0033(10) 0.0120(8)
C13 0.0409(7) 0.0374(7) 0.0415(7) -0.0018(5) 0.0125(5) 0.0012(5)
C14 0.0484(8) 0.0592(9) 0.0411(7) -0.0008(7) 0.0162(6) -0.0009(6)
C15 0.0443(8) 0.0629(10) 0.0591(9) -0.0002(7) 0.0237(7) 0.0000(7)
C16 0.0380(7) 0.0569(9) 0.0586(9) -0.0030(6) 0.0091(6) 0.0037(7)
C17 0.0473(8) 0.0775(11) 0.0426(8) 0.0012(8) 0.0078(6) 0.0014(7)
C18 0.0435(8) 0.0667(10) 0.0428(8) 0.0037(7) 0.0155(6) 0.0005(7)
C19 0.0404(7) 0.0398(7) 0.0458(7) -0.0021(6) 0.0060(6) 0.0049(6)
C20 0.0468(8) 0.0464(8) 0.0654(10) -0.0024(6) 0.0179(7) 0.0130(7)
C21 0.0380(8) 0.0578(9) 0.0762(11) 0.0003(7) 0.0155(7) 0.0167(8)
C22 0.0535(9) 0.0487(9) 0.0768(11) 0.0070(7) 0.0289(8) 0.0115(8)
C23 0.0525(11) 0.0855(14) 0.1253(19) 0.0107(9) 0.0429(12) 0.0369(13)
C24 0.0545(11) 0.1098(18) 0.0937(16) -0.0157(11) -0.0094(11) 0.0139(13)
N1 0.0698(9) 0.0495(7) 0.0373(6) -0.0015(6) 0.0051(6) 0.0075(5)
O1 0.0576(6) 0.0361(5) 0.0642(6) 0.0002(4) 0.0264(5) 0.0045(5)
O2 0.0701(8) 0.0835(9) 0.0698(8) -0.0241(7) -0.0196(7) 0.0060(7)
O3 0.0600(7) 0.0412(6) 0.0715(7) 0.0068(5) 0.0207(6) 0.0082(5)
Cl1 0.0392(2) 0.1093(4) 0.0836(3) 0.0020(2) 0.0047(2) 0.0099(3)

loop_
_atom_type_symbol
_atom_type_description
_atom_type_scat_dispersion_real
_atom_type_scat_dispersion_imag
_atom_type_scat_source
C C 0.0033 0.0016 'International Tables Vol C Tables 4.2.6.8 and 6.1.1.4'
H H 0.0000 0.0000 'International Tables Vol C Tables 4.2.6.8 and 6.1.1.4'
N N 0.0061 0.0033 'International Tables Vol C Tables 4.2.6.8 and 6.1.1.4'
O O 0.0106 0.0060 'International Tables Vol C Tables 4.2.6.8 and 6.1.1.4'
Cl Cl 0.1484 0.1585 'International Tables Vol C Tables 4.2.6.8 and 6.1.1.4'

loop_
_geom_angle_atom_site_label_1
_geom_angle_atom_site_label_2
_geom_angle_atom_site_label_3
_geom_angle
O4 C25 C35 113.19(12)
O4 C25 C29 106.31(13)
C35 C25 C29 102.39(12)
O4 C25 C26 105.42(11)
C35 C25 C26 118.79(13)
C29 C25 C26 110.17(12)
C37 C26 C27 114.65(12)
C37 C26 C25 114.35(11)
C27 C26 C25 98.80(11)
C37 C26 H26 109.5
C27 C26 H26 109.5
C25 C26 H26 109.5
C28 C27 C43 120.83(13)
C28 C27 C26 109.79(12)
C43 C27 C26 129.29(13)
C27 C28 O4 114.33(13)
C27 C28 C46 126.78(14)
O4 C28 C46 118.89(13)
O5 C29 N2 126.59(16)
O5 C29 C25 125.60(15)
N2 C29 C25 107.81(14)
C31 C30 C35 121.62(17)
C31 C30 N2 127.74(16)
C35 C30 N2 110.63(14)
C32 C31 C30 117.53(18)
C32 C31 H31 121.2
C30 C31 H31 121.2
C33 C32 C31 121.69(17)
C33 C32 H32 119.2
C31 C32 H32 119.2
C32 C33 C34 120.42(19)
C32 C33 H33 119.8
C34 C33 H33 119.8
C35 C34 C33 119.02(17)
C35 C34 H34 120.5
C33 C34 H34 120.5
C34 C35 C30 119.66(15)
C34 C35 C25 132.52(14)
C30 C35 C25 107.79(13)
N2 C36 H36A 109.5
N2 C36 H36B 109.5
H36A C36 H36B 109.5
N2 C36 H36C 109.5
H36A C36 H36C 109.5
H36B C36 H36C 109.5
C38 C37 C42 118.11(14)
C38 C37 C26 120.26(13)
C42 C37 C26 121.53(13)
C39 C38 C37 121.15(14)
C39 C38 H38 119.4
C37 C38 H38 119.4
C40 C39 C38 119.34(14)
C40 C39 H39 120.3
C38 C39 H39 120.3
C39 C40 C41 121.14(15)
C39 C40 Cl2 119.46(12)
C41 C40 Cl2 119.40(13)
C42 C41 C40 118.94(14)
C42 C41 H41 120.5
C40 C41 H41 120.5
C41 C42 C37 121.29(13)
C41 C42 H42 119.4
C37 C42 H42 119.4
O6 C43 C27 122.82(14)
O6 C43 C44 121.42(13)
C27 C43 C44 115.72(13)
C43 C44 C45 116.18(13)
C43 C44 H44A 108.2
C45 C44 H44A 108.2
C43 C44 H44B 108.2
C45 C44 H44B 108.2
H44A C44 H44B 107.4
C48 C45 C47 109.54(17)
C48 C45 C44 110.55(16)
C47 C45 C44 109.79(15)
C48 C45 C46 109.40(15)
C47 C45 C46 108.45(15)
C44 C45 C46 109.08(14)
C28 C46 C45 109.54(13)
C28 C46 H46A 109.8
C45 C46 H46A 109.8
C28 C46 H46B 109.8
C45 C46 H46B 109.8
H46A C46 H46B 108.2
C45 C47 H47A 109.5
C45 C47 H47B 109.5
H47A C47 H47B 109.5
C45 C47 H47C 109.5
H47A C47 H47C 109.5
H47B C47 H47C 109.5
C45 C48 H48A 109.5
C45 C48 H48B 109.5
H48A C48 H48B 109.5
C45 C48 H48C 109.5
H48A C48 H48C 109.5
H48B C48 H48C 109.5
C29 N2 C30 111.12(13)
C29 N2 C36 123.11(16)
C30 N2 C36 125.17(15)
C28 O4 C25 105.90(11)
O1 C1 C11 113.11(11)
O1 C1 C5 107.03(12)
C11 C1 C5 102.59(11)
O1 C1 C2 106.36(10)
C11 C1 C2 118.18(12)
C5 C1 C2 109.03(11)
C3 C2 C13 116.03(11)
C3 C2 C1 99.65(11)
C13 C2 C1 115.39(11)
C3 C2 H2 108.4
C13 C2 H2 108.4
C1 C2 H2 108.4
C4 C3 C19 121.39(13)
C4 C3 C2 110.30(12)
C19 C3 C2 128.31(12)
C3 C4 O1 114.93(12)
C3 C4 C22 126.67(13)
O1 C4 C22 118.39(12)
O2 C5 N1 126.90(15)
O2 C5 C1 125.54(15)
N1 C5 C1 107.55(12)
C7 C6 C11 121.53(16)
C7 C6 N1 128.45(15)
C11 C6 N1 110.02(13)
C6 C7 C8 117.53(17)
C6 C7 H7 121.2
C8 C7 H7 121.2
C9 C8 C7 121.68(17)
C9 C8 H8 119.2
C7 C8 H8 119.2
C8 C9 C10 120.26(18)
C8 C9 H9 119.9
C10 C9 H9 119.9
C11 C10 C9 118.96(17)
C11 C10 H10 120.5
C9 C10 H10 120.5
C10 C11 C6 119.98(14)
C10 C11 C1 131.89(14)
C6 C11 C1 108.06(13)
N1 C12 H12A 109.5
N1 C12 H12B 109.5
H12A C12 H12B 109.5
N1 C12 H12C 109.5
H12A C12 H12C 109.5
H12B C12 H12C 109.5
C18 C13 C14 118.08(13)
C18 C13 C2 122.65(12)
C14 C13 C2 119.26(12)
C15 C14 C13 121.51(14)
C15 C14 H14 119.2
C13 C14 H14 119.2
C16 C15 C14 118.75(14)
C16 C15 H15 120.6
C14 C15 H15 120.6
C15 C16 C17 121.72(15)
C15 C16 Cl1 118.75(12)
C17 C16 Cl1 119.54(13)
C16 C17 C18 118.62(14)
C16 C17 H17 120.7
C18 C17 H17 120.7
C13 C18 C17 121.32(14)
C13 C18 H18 119.3
C17 C18 H18 119.3
O3 C19 C3 123.18(13)
O3 C19 C20 121.61(13)
C3 C19 C20 115.17(12)
C19 C20 C21 114.85(12)
C19 C20 H20A 108.6
C21 C20 H20A 108.6
C19 C20 H20B 108.6
C21 C20 H20B 108.6
H20A C20 H20B 107.5
C24 C21 C23 109.68(17)
C24 C21 C22 109.35(16)
C23 C21 C22 109.02(16)
C24 C21 C20 110.03(17)
C23 C21 C20 109.56(14)
C22 C21 C20 109.18(13)
C4 C22 C21 109.78(13)
C4 C22 H22A 109.7
C21 C22 H22A 109.7
C4 C22 H22B 109.7
C21 C22 H22B 109.7
H22A C22 H22B 108.2
C21 C23 H23A 109.5
C21 C23 H23B 109.5
H23A C23 H23B 109.5
C21 C23 H23C 109.5
H23A C23 H23C 109.5
H23B C23 H23C 109.5
C21 C24 H24A 109.5
C21 C24 H24B 109.5
H24A C24 H24B 109.5
C21 C24 H24C 109.5
H24A C24 H24C 109.5
H24B C24 H24C 109.5
C5 N1 C6 111.03(12)
C5 N1 C12 123.30(16)
C6 N1 C12 125.10(15)
C4 O1 C1 106.91(10)

loop_
_geom_bond_atom_site_label_1
_geom_bond_atom_site_label_2
_geom_bond_distance
_geom_bond_publ_flag
C25 O4 1.461(2) y
C25 C35 1.503(2) y
C25 C29 1.550(2) y
C25 C26 1.571(2) y
C26 C37 1.510(2) y
C26 C27 1.511(2) y
C26 H26 0.98 ?
C27 C28 1.335(2) y
C27 C43 1.4466(19) ?
C28 O4 1.357(2) y
C28 C46 1.480(2) ?
C29 O5 1.212(2) y
C29 N2 1.351(2) ?
C30 C31 1.384(2) ?
C30 C35 1.390(2) ?
C30 N2 1.402(2) y
C31 C32 1.379(3) ?
C31 H31 0.93 ?
C32 C33 1.370(3) ?
C32 H32 0.93 ?
C33 C34 1.389(2) ?
C33 H33 0.93 ?
C34 C35 1.377(2) ?
C34 H34 0.93 ?
C36 N2 1.455(2) y
C36 H36A 0.96 ?
C36 H36B 0.96 ?
C36 H36C 0.96 ?
C37 C38 1.389(2) ?
C37 C42 1.394(2) ?
C38 C39 1.381(3) ?
C38 H38 0.93 ?
C39 C40 1.374(2) ?
C39 H39 0.93 ?
C40 C41 1.382(2) ?
C40 Cl2 1.740(2) y
C41 C42 1.380(2) ?
C41 H41 0.93 ?
C42 H42 0.93 ?
C43 O6 1.223(2) y
C43 C44 1.514(2) ?
C44 C45 1.535(2) ?
C44 H44A 0.97 ?
C44 H44B 0.97 ?
C45 C48 1.530(3) ?
C45 C47 1.533(2) ?
C45 C46 1.543(2) ?
C46 H46A 0.97 ?
C46 H46B 0.97 ?
C47 H47A 0.96 ?
C47 H47B 0.96 ?
C47 H47C 0.96 ?
C48 H48A 0.96 ?
C48 H48B 0.96 ?
C48 H48C 0.96 ?
C1 O1 1.455(2) y
C1 C11 1.493(2) y
C1 C5 1.542(2) y
C1 C2 1.580(2) y
C2 C3 1.506(2) y
C2 C13 1.512(2) y
C2 H2 0.98 ?
C3 C4 1.330(2) y
C3 C19 1.4471(19) ?
C4 O1 1.353(2) y
C4 C22 1.480(2) ?
C5 O2 1.213(2) y
C5 N1 1.353(2) y
C6 C7 1.379(2) ?
C6 C11 1.389(2) ?
C6 N1 1.407(2) y
C7 C8 1.383(3) ?
C7 H7 0.93 ?
C8 C9 1.370(3) ?
C8 H8 0.93 ?
C9 C10 1.389(3) ?
C9 H9 0.93 ?
C10 C11 1.374(2) ?
C10 H10 0.93 ?
C12 N1 1.455(2) ?
C12 H12A 0.96 ?
C12 H12B 0.96 ?
C12 H12C 0.96 ?
C13 C18 1.382(2) ?
C13 C14 1.3884(19) ?
C14 C15 1.383(2) ?
C14 H14 0.93 ?
C15 C16 1.369(2) ?
C15 H15 0.93 ?
C16 C17 1.376(2) ?
C16 Cl1 1.7416(16) ?
C17 C18 1.389(2) ?
C17 H17 0.93 ?
C18 H18 0.93 ?
C19 O3 1.2193(17) ?
C19 C20 1.514(2) ?
C20 C21 1.539(2) ?
C20 H20A 0.97 ?
C20 H20B 0.97 ?
C21 C24 1.524(3) ?
C21 C23 1.532(3) ?
C21 C22 1.536(2) ?
C22 H22A 0.97 ?
C22 H22B 0.97 ?
C23 H23A 0.96 ?
C23 H23B 0.96 ?
C23 H23C 0.96 ?
C24 H24A 0.96 ?
C24 H24B 0.96 ?
C24 H24C 0.96 ?

loop_
_geom_hbond_atom_site_label_D
_geom_hbond_atom_site_label_H
_geom_hbond_atom_site_label_A
_geom_hbond_site_symmetry_A
_geom_hbond_distance_DH
_geom_hbond_distance_HA
_geom_hbond_distance_DA
_geom_hbond_angle_DHA
C7 H7 O3 2_646 0.93 2.42 3.337(3) 169
C15 H15 O5 4_576 0.93 2.47 3.295(2) 148
C31 H31 O6 2_645 0.93 2.41 3.299(3) 160

loop_
_geom_torsion_atom_site_label_1
_geom_torsion_atom_site_label_2
_geom_torsion_atom_site_label_3
_geom_torsion_atom_site_label_4
_geom_torsion
O4 C25 C26 C37 -100.02(13)
C35 C25 C26 C37 28.12(18)
C29 C25 C26 C37 145.68(13)
O4 C25 C26 C27 22.21(13)
C35 C25 C26 C27 150.35(13)
C29 C25 C26 C27 -92.10(14)
C37 C26 C27 C28 107.80(14)
C25 C26 C27 C28 -14.21(15)
C37 C26 C27 C43 -68.92(19)
C25 C26 C27 C43 169.06(15)
C43 C27 C28 O4 177.43(13)
C26 C27 C28 O4 0.39(18)
C43 C27 C28 C46 -3.1(2)
C26 C27 C28 C46 179.88(15)
O4 C25 C29 O5 -55.7(2)
C35 C25 C29 O5 -174.64(19)
C26 C25 C29 O5 58.1(2)
O4 C25 C29 N2 123.85(14)
C35 C25 C29 N2 4.88(18)
C26 C25 C29 N2 -122.41(14)
C35 C30 C31 C32 -2.0(3)
N2 C30 C31 C32 179.48(18)
C30 C31 C32 C33 -0.1(3)
C31 C32 C33 C34 1.3(3)
C32 C33 C34 C35 -0.4(3)
C33 C34 C35 C30 -1.6(3)
C33 C34 C35 C25 176.31(18)
C31 C30 C35 C34 2.8(3)
N2 C30 C35 C34 -178.40(15)
C31 C30 C35 C25 -175.51(16)
N2 C30 C35 C25 3.24(18)
O4 C25 C35 C34 63.1(2)
C29 C25 C35 C34 177.13(18)
C26 C25 C35 C34 -61.3(2)
O4 C25 C35 C30 -118.80(14)
C29 C25 C35 C30 -4.80(17)
C26 C25 C35 C30 116.77(15)
C27 C26 C37 C38 148.06(13)
C25 C26 C37 C38 -98.84(15)
C27 C26 C37 C42 -35.69(18)
C25 C26 C37 C42 77.41(16)
C42 C37 C38 C39 -0.6(2)
C26 C37 C38 C39 175.79(14)
C37 C38 C39 C40 -1.0(2)
C38 C39 C40 C41 1.5(2)
C38 C39 C40 Cl2 -178.37(12)
C39 C40 C41 C42 -0.4(2)
Cl2 C40 C41 C42 179.43(12)
C40 C41 C42 C37 -1.2(2)
C38 C37 C42 C41 1.7(2)
C26 C37 C42 C41 -174.66(13)
C28 C27 C43 O6 -173.11(15)
C26 C27 C43 O6 3.3(2)
C28 C27 C43 C44 4.3(2)
C26 C27 C43 C44 -179.24(14)
O6 C43 C44 C45 -158.72(15)
C27 C43 C44 C45 23.8(2)
C43 C44 C45 C48 69.79(19)
C43 C44 C45 C47 -169.24(16)
C43 C44 C45 C46 -50.54(19)
C27 C28 C46 C45 -25.1(2)
O4 C28 C46 C45 154.32(14)
C48 C45 C46 C28 -72.37(19)
C47 C45 C46 C28 168.21(16)
C44 C45 C46 C28 48.67(18)
O5 C29 N2 C30 176.27(19)
C25 C29 N2 C30 -3.25(19)
O5 C29 N2 C36 4.8(3)
C25 C29 N2 C36 -174.75(16)
C31 C30 N2 C29 178.73(18)
C35 C30 N2 C29 0.1(2)
C31 C30 N2 C36 -10.0(3)
C35 C30 N2 C36 171.36(17)
C27 C28 O4 C25 15.12(17)
C46 C28 O4 C25 -164.41(13)
C35 C25 O4 C28 -154.81(13)
C29 C25 O4 C28 93.57(13)
C26 C25 O4 C28 -23.39(14)
O1 C1 C2 C3 -11.39(13)
C11 C1 C2 C3 -139.80(12)
C5 C1 C2 C3 103.70(12)
O1 C1 C2 C13 113.60(12)
C11 C1 C2 C13 -14.80(17)
C5 C1 C2 C13 -131.31(13)
C13 C2 C3 C4 -119.22(14)
C1 C2 C3 C4 5.33(14)
C13 C2 C3 C19 61.69(19)
C1 C2 C3 C19 -173.77(14)
C19 C3 C4 O1 -177.51(13)
C2 C3 C4 O1 3.32(18)
C19 C3 C4 C22 4.0(2)
C2 C3 C4 C22 -175.18(15)
O1 C1 C5 O2 53.6(2)
C11 C1 C5 O2 172.85(17)
C2 C1 C5 O2 -61.1(2)
O1 C1 C5 N1 -127.85(13)
C11 C1 C5 N1 -8.57(16)
C2 C1 C5 N1 117.50(13)
C11 C6 C7 C8 2.3(3)
N1 C6 C7 C8 -178.43(18)
C6 C7 C8 C9 -0.5(3)
C7 C8 C9 C10 -1.0(4)
C8 C9 C10 C11 0.6(3)
C9 C10 C11 C6 1.2(3)
C9 C10 C11 C1 -175.29(17)
C7 C6 C11 C10 -2.8(3)
N1 C6 C11 C10 177.87(15)
C7 C6 C11 C1 174.52(15)
N1 C6 C11 C1 -4.85(17)
O1 C1 C11 C10 -60.3(2)
C5 C1 C11 C10 -175.20(18)
C2 C1 C11 C10 64.9(2)
O1 C1 C11 C6 122.90(13)
C5 C1 C11 C6 7.97(16)
C2 C1 C11 C6 -111.94(14)
C3 C2 C13 C18 25.82(19)
C1 C2 C13 C18 -90.17(16)
C3 C2 C13 C14 -154.69(13)
C1 C2 C13 C14 89.32(16)
C18 C13 C14 C15 0.7(2)
C2 C13 C14 C15 -178.83(14)
C13 C14 C15 C16 -0.5(2)
C14 C15 C16 C17 0.3(3)
C14 C15 C16 Cl1 -179.32(13)
C15 C16 C17 C18 -0.3(3)
Cl1 C16 C17 C18 179.39(13)
C14 C13 C18 C17 -0.6(2)
C2 C13 C18 C17 178.89(15)
C16 C17 C18 C13 0.4(3)
C4 C3 C19 O3 177.12(15)
C2 C3 C19 O3 -3.9(2)
C4 C3 C19 C20 -0.7(2)
C2 C3 C19 C20 178.30(13)
O3 C19 C20 C21 153.13(15)
C3 C19 C20 C21 -29.0(2)
C19 C20 C21 C24 -66.32(19)
C19 C20 C21 C23 173.01(16)
C19 C20 C21 C22 53.7(2)
C3 C4 C22 C21 22.0(2)
O1 C4 C22 C21 -156.45(14)
C24 C21 C22 C4 72.50(19)
C23 C21 C22 C4 -167.59(16)
C20 C21 C22 C4 -47.93(19)
O2 C5 N1 C6 -175.27(17)
C1 C5 N1 C6 6.18(18)
O2 C5 N1 C12 -3.5(3)
C1 C5 N1 C12 177.92(15)
C7 C6 N1 C5 179.70(18)
C11 C6 N1 C5 -0.98(19)
C7 C6 N1 C12 8.1(3)
C11 C6 N1 C12 -172.55(16)
C3 C4 O1 C1 -11.25(17)
C22 C4 O1 C1 167.38(14)
C11 C1 O1 C4 145.20(12)
C5 C1 O1 C4 -102.56(13)
C2 C1 O1 C4 13.88(14)
